data_7114367
loop_
_publ_author_name
'Dove, Andrew P.'
'Gibson, Vernon C.'
'Marshall, Edward L.'
'White, Andrew J. P.'
'Williams, David J.'

_publ_section_title
;
 A well-defined magnesium enolate initiator for the living and highly
 syndioselective polymerisation of methylmethacrylateElectronic
 supplementary information (ESI) available: synthetic and polymerisation
 details. See http://www.rsc.org/suppdata/cc/b2/b201896a/
;
_journal_issue 11
_journal_name_full 'Chemical Communications'
_journal_page_first 1208
_journal_paper_doi 10.1039/b201896a
_journal_year 2002
_chemical_formula_sum 'C87 H124 Mg2 N4 O2'
_chemical_formula_weight 1306.52
_chemical_name_systematic
; 
? 
;
_space_group_IT_number 14
_symmetry_cell_setting monoclinic
_symmetry_space_group_name_Hall '-P 2ybc'
_symmetry_space_group_name_H-M 'P 1 21/c 1'
_atom_sites_solution_hydrogens geom
_atom_sites_solution_primary direct
_atom_sites_solution_secondary difmap
_audit_creation_method SHELXL
_cell_angle_alpha 90.00
_cell_angle_beta 111.481(7)
_cell_angle_gamma 90.00
_cell_formula_units_Z 4
_cell_length_a 20.803(2)
_cell_length_b 15.4968(7)
_cell_length_c 26.7677(12)
_cell_measurement_reflns_used 27
_cell_measurement_temperature 183(2)
_cell_measurement_theta_max 23.99
_cell_measurement_theta_min 10.72
_cell_volume 8030.0(10)
_computing_cell_refinement 'Siemens XSCANS'
_computing_data_collection 'Siemens XSCANS'
_computing_data_reduction 'Siemens SHELXTL'
_computing_molecular_graphics 'Siemens SHELXTL'
_computing_publication_material 'Siemens SHELXTL'
_computing_structure_refinement 'SHELXL-93 (Sheldrick, 1993)'
_computing_structure_solution 'SHELXS-86 (Sheldrick, 1990)'
_diffrn_ambient_temperature 183(2)
_diffrn_measurement_device 'Siemens P4'
_diffrn_measurement_method '\w scans'
_diffrn_radiation_monochromator graphite
_diffrn_radiation_source 'fine-focus sealed tube'
_diffrn_radiation_type CuK\a
_diffrn_radiation_wavelength 1.54178
_diffrn_reflns_av_R_equivalents 0.0949
_diffrn_reflns_av_sigmaI/netI 0.0395
_diffrn_reflns_limit_h_max 23
_diffrn_reflns_limit_h_min 0
_diffrn_reflns_limit_k_max 0
_diffrn_reflns_limit_k_min -17
_diffrn_reflns_limit_l_max 27
_diffrn_reflns_limit_l_min -30
_diffrn_reflns_number 12278
_diffrn_reflns_theta_max 59.99
_diffrn_reflns_theta_min 2.28
_diffrn_standards_interval_count 97
_diffrn_standards_number 3
_exptl_absorpt_coefficient_mu 0.619
_exptl_absorpt_correction_type none
_exptl_crystal_colour Colourless
_exptl_crystal_density_diffrn 1.081
_exptl_crystal_description prisms
_exptl_crystal_F_000 2856
_exptl_crystal_size_max 0.60
_exptl_crystal_size_mid 0.50
_exptl_crystal_size_min 0.32
_refine_diff_density_max 0.601
_refine_diff_density_min -0.369
_refine_diff_density_rms 0.054
_refine_ls_extinction_coef 0.00075(7)
_refine_ls_extinction_expression Fc^*^=kFc[1+0.001xFc^2^\l^3^/sin(2\q)]^-1/4^
_refine_ls_extinction_method SHELXL
_refine_ls_goodness_of_fit_all 1.027
_refine_ls_goodness_of_fit_obs 1.072
_refine_ls_matrix_type full
_refine_ls_number_parameters 901
_refine_ls_number_reflns 11128
_refine_ls_number_restraints 115
_refine_ls_restrained_S_all 1.041
_refine_ls_restrained_S_obs 1.069
_refine_ls_R_factor_all 0.0790
_refine_ls_R_factor_obs 0.0596
_refine_ls_shift/esd_max 0.001
_refine_ls_shift/esd_mean 0.000
_refine_ls_structure_factor_coef Fsqd
_refine_ls_weighting_details 'w=1/[\s^2^(Fo^2^)+(0.1050P)^2^+2.3288P] where P=(Fo^2^+2Fc^2^)/3'
_refine_ls_weighting_scheme calc
_refine_ls_wR_factor_all 0.1686
_refine_ls_wR_factor_obs 0.1513
_reflns_number_observed 9227
_reflns_number_total 11880
_reflns_observed_criterion >2sigma(I)
_cod_data_source_file b201896a.txt
_cod_data_source_block VG0187
_cod_depositor_comments
;
The following automatic conversions were performed:

'_symmetry_cell_setting' value 'Monoclinic' changed to 'monoclinic'
according to
/usr/data/users/saulius/automatic-downloads/retrospective/RSC/lib/dictionaries/cif_core.dic
dictionary named 'cif_core.dic' version 2.4.2 from 2011-04-26.

Automatic conversion script
Id: cif_fix_values 2281 2013-09-26 08:29:07Z andrius 

The following automatic conversions were performed:

'_refine_ls_weighting_scheme' value 'calc
w=1/[\s^2^(Fo^2^)+(0.1050P)^2^+2.3288P] where P=(Fo^2^+2Fc^2^)/3' was
changed to 'calc'. New tag '_refine_ls_weighting_details' was
created. The value of the new tag was set to
'w=1/[\s^2^(Fo^2^)+(0.1050P)^2^+2.3288P] where P=(Fo^2^+2Fc^2^)/3'.

Automatic conversion script
Id: cif_fix_values 3143 2015-03-26 13:38:13Z robertas 
;
_cod_original_cell_volume 8030.2(9)
_cod_original_sg_symbol_H-M P2(1)/c
_cod_original_formula_sum 'C87 H124 N4 O2 Mg2'
_cod_database_code 7114367

loop_
_symmetry_equiv_pos_as_xyz
'x, y, z'
'-x, y+1/2, -z+1/2'
'-x, -y, -z'
'x, -y-1/2, z-1/2'

loop_
_atom_site_aniso_label
_atom_site_aniso_U_11
_atom_site_aniso_U_22
_atom_site_aniso_U_33
_atom_site_aniso_U_23
_atom_site_aniso_U_13
_atom_site_aniso_U_12
Mg 0.0194(4) 0.0238(4) 0.0228(4) -0.0015(3) 0.0002(3) 0.0003(3)
Mg' 0.0197(4) 0.0244(4) 0.0224(4) -0.0010(3) 0.0006(3) -0.0001(3)
C1 0.0247(12) 0.0324(13) 0.0290(13) 0.0016(10) 0.0027(10) 0.0017(10)
N1 0.0244(10) 0.0237(10) 0.0261(10) -0.0042(8) 0.0013(8) 0.0020(8)
C2 0.0223(12) 0.0327(13) 0.0323(13) -0.0036(11) 0.0020(10) -0.0073(10)
C3 0.0259(12) 0.0264(12) 0.0280(12) -0.0020(10) -0.0015(10) -0.0054(10)
N3 0.0232(10) 0.0267(10) 0.0263(10) -0.0013(8) 0.0009(8) -0.0018(8)
C4 0.0243(13) 0.052(2) 0.047(2) -0.0085(14) 0.0072(12) 0.0014(12)
C5 0.0329(14) 0.048(2) 0.038(2) -0.0178(13) 0.0018(12) -0.0121(12)
C6 0.0231(12) 0.0257(12) 0.0326(13) -0.0022(10) 0.0046(10) 0.0042(9)
C7 0.0277(13) 0.0317(14) 0.0360(14) -0.0029(11) 0.0091(11) 0.0037(10)
C8 0.049(2) 0.036(2) 0.045(2) -0.0086(13) 0.0198(14) 0.0005(13)
C9 0.068(2) 0.0307(15) 0.061(2) -0.0079(14) 0.031(2) 0.0039(14)
C10 0.063(2) 0.0252(14) 0.059(2) 0.0039(13) 0.025(2) 0.0081(13)
C11 0.0371(14) 0.0290(14) 0.041(2) 0.0017(11) 0.0092(12) 0.0058(11)
C12 0.0388(15) 0.0331(14) 0.0351(14) 0.0009(11) 0.0119(12) 0.0067(11)
C13 0.047(2) 0.065(2) 0.046(2) 0.010(2) 0.0085(15) 0.014(2)
C14 0.060(2) 0.046(2) 0.067(2) 0.008(2) 0.038(2) 0.008(2)
C15 0.043(2) 0.0339(14) 0.039(2) 0.0082(12) 0.0097(13) 0.0089(12)
C16 0.061(2) 0.046(2) 0.047(2) 0.0111(14) 0.016(2) 0.002(2)
C17 0.055(2) 0.066(2) 0.044(2) 0.011(2) 0.005(2) 0.001(2)
C18 0.0252(12) 0.0318(13) 0.0247(12) -0.0054(10) 0.0020(10) -0.0079(10)
C19 0.0346(14) 0.043(2) 0.0250(13) -0.0019(11) 0.0025(11) -0.0065(12)
C20 0.048(2) 0.052(2) 0.0277(13) -0.0008(12) 0.0084(12) -0.0079(14)
C21 0.047(2) 0.055(2) 0.0332(15) -0.0145(13) 0.0159(13) -0.0121(14)
C22 0.0357(14) 0.041(2) 0.041(2) -0.0086(12) 0.0151(12) -0.0052(12)
C23 0.0297(13) 0.0331(13) 0.0315(13) -0.0060(11) 0.0087(11) -0.0073(11)
C24 0.053(2) 0.047(2) 0.0311(14) 0.0062(12) 0.0074(13) 0.0046(14)
C25 0.069(2) 0.044(2) 0.049(2) 0.0083(15) 0.003(2) -0.002(2)
C26 0.053(2) 0.069(3) 0.078(3) 0.019(2) -0.004(2) 0.004(2)
C27 0.0371(14) 0.0343(14) 0.0374(14) 0.0018(11) 0.0133(12) 0.0014(11)
C28 0.049(2) 0.064(2) 0.079(3) 0.028(2) 0.011(2) -0.014(2)
C29 0.042(2) 0.045(2) 0.044(2) 0.0004(13) 0.0141(13) 0.0073(13)
C30 0.0248(12) 0.0226(11) 0.0213(11) -0.0009(9) -0.0007(9) -0.0049(9)
O30 0.0248(9) 0.0367(10) 0.0283(9) 0.0070(8) -0.0003(7) 0.0032(7)
C31 0.0298(13) 0.0249(12) 0.0285(13) 0.0024(10) 0.0050(10) -0.0028(10)
C32 0.0216(11) 0.0275(12) 0.0265(12) 0.0012(10) 0.0006(10) -0.0005(10)
C33 0.0323(13) 0.0292(13) 0.0287(13) -0.0003(10) 0.0055(11) -0.0059(10)
C34 0.0421(15) 0.0325(14) 0.0335(14) 0.0021(11) 0.0106(12) -0.0083(12)
C35 0.0384(14) 0.042(2) 0.0292(14) 0.0047(12) 0.0083(11) -0.0033(12)
C36 0.0376(14) 0.0398(15) 0.0266(13) -0.0012(11) 0.0037(11) -0.0021(12)
C37 0.0263(12) 0.0313(13) 0.0295(13) -0.0032(10) 0.0031(10) -0.0015(10)
C38 0.063(2) 0.0326(15) 0.038(2) -0.0072(12) 0.0164(14) -0.0172(14)
C39 0.068(2) 0.057(2) 0.033(2) 0.0059(14) 0.0165(15) -0.006(2)
C40 0.0365(14) 0.0321(14) 0.0374(15) -0.0050(11) 0.0061(12) -0.0057(11)
C1' 0.0270(13) 0.0235(12) 0.0329(13) 0.0053(10) 0.0028(11) -0.0018(10)
N1' 0.0236(10) 0.0278(10) 0.0240(10) 0.0012(8) 0.0021(8) -0.0020(8)
C2' 0.0222(12) 0.0301(13) 0.0355(14) -0.0012(10) 0.0054(10) -0.0057(10)
C3' 0.0251(12) 0.0253(12) 0.0374(14) 0.0041(10) 0.0081(11) -0.0005(10)
N3' 0.0244(10) 0.0230(10) 0.0257(10) -0.0009(8) 0.0037(8) 0.0003(8)
C4' 0.0246(13) 0.044(2) 0.0343(14) 0.0035(12) -0.0042(11) -0.0093(11)
C5' 0.0324(14) 0.043(2) 0.044(2) -0.0042(13) 0.0142(12) -0.0057(12)
C6' 0.0226(11) 0.0363(14) 0.0218(12) 0.0007(10) -0.0016(9) -0.0051(10)
C7' 0.0277(13) 0.0389(14) 0.0271(13) -0.0064(11) 0.0025(10) -0.0095(11)
C8' 0.046(2) 0.054(2) 0.0294(14) -0.0104(13) 0.0075(12) -0.0138(14)
C9' 0.059(2) 0.068(2) 0.0286(15) -0.0056(14) 0.0127(14) -0.014(2)
C10' 0.048(2) 0.060(2) 0.0303(14) 0.0116(14) 0.0064(13) -0.0078(15)
C11' 0.0325(14) 0.042(2) 0.0284(13) 0.0065(11) 0.0002(11) -0.0030(12)
C12' 0.0406(15) 0.0343(14) 0.0311(14) -0.0066(11) 0.0075(12) -0.0079(12)
C13' 0.051(2) 0.045(2) 0.049(2) -0.0031(14) -0.0045(15) -0.0050(15)
C14' 0.049(2) 0.047(2) 0.048(2) -0.0164(14) 0.0113(15) -0.0151(14)
C15' 0.042(2) 0.037(2) 0.0371(15) 0.0104(12) 0.0039(12) 0.0018(12)
C16' 0.050(2) 0.044(2) 0.072(2) 0.010(2) 0.013(2) -0.0054(15)
C17' 0.049(2) 0.048(2) 0.100(3) 0.015(2) 0.024(2) 0.005(2)
C18' 0.0226(11) 0.0281(12) 0.0312(13) -0.0020(10) 0.0066(10) 0.0000(10)
C19' 0.0312(13) 0.0297(13) 0.0326(14) -0.0009(11) 0.0056(11) 0.0045(11)
C20' 0.0367(14) 0.0269(13) 0.043(2) -0.0048(11) 0.0072(12) 0.0043(11)
C21' 0.0362(14) 0.0354(14) 0.039(2) -0.0118(12) 0.0074(12) 0.0006(12)
C22' 0.0288(12) 0.0354(14) 0.0298(13) -0.0063(11) 0.0066(10) 0.0010(11)
C23' 0.0227(11) 0.0281(13) 0.0327(13) -0.0029(10) 0.0077(10) -0.0007(10)
C24' 0.057(2) 0.0299(14) 0.035(2) 0.0003(12) -0.0005(13) 0.0042(13)
C25' 0.063(2) 0.039(2) 0.049(2) 0.0104(14) 0.019(2) 0.0166(15)
C26' 0.041(2) 0.059(2) 0.068(2) 0.024(2) -0.005(2) 0.002(2)
C27' 0.0341(14) 0.0289(13) 0.0297(13) -0.0016(10) 0.0070(11) 0.0020(11)
C28' 0.056(2) 0.037(2) 0.047(2) -0.0030(13) 0.0223(15) -0.0079(13)
C29' 0.053(2) 0.038(2) 0.036(2) 0.0031(12) 0.0002(14) 0.0103(13)
C30' 0.0247(12) 0.0239(12) 0.0279(12) 0.0045(10) 0.0041(10) 0.0013(9)
O30' 0.0269(9) 0.0249(9) 0.0337(9) 0.0027(7) -0.0014(7) 0.0030(7)
C31' 0.0276(13) 0.0291(13) 0.0299(13) 0.0006(10) 0.0046(10) -0.0038(10)
C32' 0.0216(11) 0.0254(13) 0.0325(13) 0.0008(10) -0.0014(10) 0.0019(9)
C33' 0.0299(13) 0.0262(13) 0.0383(14) 0.0028(11) 0.0022(11) 0.0022(10)
C34' 0.0391(15) 0.0268(14) 0.050(2) 0.0065(12) 0.0053(13) -0.0019(12)
C35' 0.0353(14) 0.0258(14) 0.054(2) -0.0029(12) 0.0019(13) 0.0038(11)
C36' 0.0347(14) 0.0341(15) 0.045(2) -0.0068(12) 0.0049(12) 0.0044(11)
C37' 0.0267(12) 0.0311(13) 0.0328(13) -0.0010(11) -0.0005(11) 0.0015(10)
C38' 0.049(2) 0.0359(15) 0.049(2) 0.0026(13) 0.0187(14) -0.0033(13)
C39' 0.058(2) 0.027(2) 0.089(3) -0.006(2) 0.012(2) 0.0028(14)
C40' 0.042(2) 0.042(2) 0.040(2) -0.0026(13) 0.0129(13) -0.0038(13)
C51 0.082(9) 0.191(15) 0.101(9) 0.046(8) 0.034(7) 0.046(9)
C52 0.060(5) 0.087(5) 0.092(6) -0.016(4) 0.013(4) 0.020(4)
C53 0.047(3) 0.065(4) 0.051(3) -0.010(3) -0.007(3) 0.007(3)
C54 0.074(4) 0.065(4) 0.084(5) -0.002(3) 0.009(4) -0.003(3)
C55 0.070(4) 0.100(6) 0.072(5) 0.030(4) 0.009(4) -0.006(4)
C56 0.051(4) 0.156(9) 0.062(4) 0.008(5) 0.011(3) -0.008(5)
C57 0.075(5) 0.127(8) 0.068(5) 0.008(5) 0.037(4) 0.000(5)

loop_
_atom_site_label
_atom_site_type_symbol
_atom_site_fract_x
_atom_site_fract_y
_atom_site_fract_z
_atom_site_U_iso_or_equiv
_atom_site_thermal_displace_type
_atom_site_occupancy
_atom_site_calc_flag
_atom_site_refinement_flags
_atom_site_disorder_group
Mg Mg 0.38000(4) 0.76351(5) 0.31710(3) 0.0241(2) Uani 1 d . .
Mg' Mg 0.13227(4) 0.75991(5) 0.22713(3) 0.0242(2) Uani 1 d . .
C1 C 0.53190(13) 0.7674(2) 0.34256(10) 0.0307(5) Uani 1 d . .
N1 N 0.47443(10) 0.72168(13) 0.31731(8) 0.0270(4) Uani 1 d . .
C2 C 0.53556(13) 0.8373(2) 0.37677(10) 0.0314(6) Uani 1 d . .
H2A H 0.57536(13) 0.8726(2) 0.38447(10) 0.038 Uiso 1 calc R .
C3 C 0.49018(13) 0.8630(2) 0.40118(10) 0.0300(5) Uani 1 d . .
N3 N 0.42529(10) 0.83457(13) 0.38745(8) 0.0277(4) Uani 1 d . .
C4 C 0.59919(14) 0.7443(2) 0.33587(13) 0.0429(7) Uani 1 d . .
H4A H 0.63789(14) 0.7706(2) 0.36493(13) 0.064 Uiso 1 d R .
H4B H 0.59836(14) 0.7659(2) 0.30124(13) 0.064 Uiso 1 d R .
H4C H 0.60476(14) 0.6814(2) 0.33714(13) 0.064 Uiso 1 d R .
C5 C 0.52152(15) 0.9244(2) 0.44803(12) 0.0427(7) Uani 1 d . .
H5A H 0.54614(15) 0.9706(2) 0.43755(12) 0.064 Uiso 1 d R .
H5B H 0.55391(15) 0.8928(2) 0.47864(12) 0.064 Uiso 1 d R .
H5C H 0.48474(15) 0.9493(2) 0.45816(12) 0.064 Uiso 1 d R .
C6 C 0.48168(12) 0.6441(2) 0.29007(10) 0.0287(5) Uani 1 d . .
C7 C 0.48553(13) 0.6475(2) 0.23880(11) 0.0325(6) Uani 1 d . .
C8 C 0.4911(2) 0.5700(2) 0.21431(13) 0.0427(7) Uani 1 d . .
H8A H 0.4928(2) 0.5710(2) 0.17931(13) 0.051 Uiso 1 calc R .
C9 C 0.4944(2) 0.4918(2) 0.23992(14) 0.0509(8) Uani 1 d . .
H9A H 0.4989(2) 0.4397(2) 0.22278(14) 0.061 Uiso 1 calc R .
C10 C 0.4910(2) 0.4895(2) 0.29033(14) 0.0485(8) Uani 1 d . .
H10A H 0.4937(2) 0.4355(2) 0.30776(14) 0.058 Uiso 1 calc R .
C11 C 0.48384(14) 0.5644(2) 0.31627(12) 0.0370(6) Uani 1 d . .
C12 C 0.48344(15) 0.7319(2) 0.20950(11) 0.0361(6) Uani 1 d . .
H12A H 0.49194(15) 0.7797(2) 0.23624(11) 0.043 Uiso 1 calc R .
C13 C 0.4130(2) 0.7464(3) 0.16633(14) 0.0554(8) Uani 1 d . .
H13A H 0.4130(2) 0.8012(3) 0.14803(14) 0.083 Uiso 1 calc R .
H13B H 0.3780(2) 0.7483(3) 0.18275(14) 0.083 Uiso 1 calc R .
H13C H 0.4025(2) 0.6991(3) 0.14028(14) 0.083 Uiso 1 calc R .
C14 C 0.5396(2) 0.7363(2) 0.1857(2) 0.0539(8) Uani 1 d . .
H14A H 0.5848(2) 0.7268(2) 0.2142(2) 0.081 Uiso 1 calc R .
H14B H 0.5388(2) 0.7933(2) 0.1696(2) 0.081 Uiso 1 calc R .
H14C H 0.5313(2) 0.6917(2) 0.1581(2) 0.081 Uiso 1 calc R .
C15 C 0.4807(2) 0.5606(2) 0.37201(12) 0.0402(6) Uani 1 d . .
H15A H 0.4542(2) 0.6123(2) 0.37596(12) 0.048 Uiso 1 calc R .
C16 C 0.4437(2) 0.4812(2) 0.38170(14) 0.0523(8) Uani 1 d . .
H16A H 0.4436(2) 0.4829(2) 0.41827(14) 0.079 Uiso 1 calc R .
H16B H 0.4677(2) 0.4290(2) 0.37719(14) 0.079 Uiso 1 calc R .
H16C H 0.3960(2) 0.4804(2) 0.35587(14) 0.079 Uiso 1 calc R .
C17 C 0.5531(2) 0.5671(3) 0.41513(14) 0.0583(9) Uani 1 d . .
H17A H 0.5499(2) 0.5645(3) 0.45073(14) 0.087 Uiso 1 calc R .
H17B H 0.5743(2) 0.6219(3) 0.41119(14) 0.087 Uiso 1 calc R .
H17C H 0.5814(2) 0.5191(3) 0.41110(14) 0.087 Uiso 1 calc R .
C18 C 0.39131(13) 0.8563(2) 0.42393(10) 0.0292(5) Uani 1 d . .
C19 C 0.40241(14) 0.8036(2) 0.46953(10) 0.0365(6) Uani 1 d . .
C20 C 0.3743(2) 0.8296(2) 0.50690(11) 0.0442(7) Uani 1 d . .
H20A H 0.3821(2) 0.7956(2) 0.53812(11) 0.053 Uiso 1 calc R .
C21 C 0.3353(2) 0.9040(2) 0.49946(12) 0.0444(7) Uani 1 d . .
H21A H 0.3176(2) 0.9217(2) 0.52588(12) 0.053 Uiso 1 calc R .
C22 C 0.32215(15) 0.9524(2) 0.45347(12) 0.0392(6) Uani 1 d . .
H22A H 0.29402(15) 1.0024(2) 0.44812(12) 0.047 Uiso 1 calc R .
C23 C 0.34900(13) 0.9297(2) 0.41483(11) 0.0321(6) Uani 1 d . .
C24 C 0.4445(2) 0.7212(2) 0.47921(12) 0.0458(7) Uani 1 d . .
H24A H 0.4548(2) 0.7092(2) 0.44617(12) 0.055 Uiso 1 calc R .
C25 C 0.4050(2) 0.6445(2) 0.48848(14) 0.0592(9) Uani 1 d . .
H25A H 0.4339(2) 0.5927(2) 0.49456(14) 0.089 Uiso 1 calc R .
H25B H 0.3628(2) 0.6360(2) 0.45689(14) 0.089 Uiso 1 calc R .
H25C H 0.3929(2) 0.6554(2) 0.51999(14) 0.089 Uiso 1 calc R .
C26 C 0.5136(2) 0.7301(3) 0.5261(2) 0.0744(12) Uani 1 d . .
H26A H 0.5389(2) 0.7798(3) 0.5199(2) 0.112 Uiso 1 calc R .
H26B H 0.5410(2) 0.6776(3) 0.5290(2) 0.112 Uiso 1 calc R .
H26C H 0.5053(2) 0.7388(3) 0.5595(2) 0.112 Uiso 1 calc R .
C27 C 0.33426(14) 0.9847(2) 0.36487(11) 0.0363(6) Uani 1 d . .
H27A H 0.33804(14) 0.9463(2) 0.33604(11) 0.044 Uiso 1 calc R .
C28 C 0.3860(2) 1.0576(3) 0.3728(2) 0.0676(11) Uani 1 d . .
H28A H 0.3741(2) 1.0908(3) 0.3395(2) 0.101 Uiso 1 calc R .
H28B H 0.4325(2) 1.0335(3) 0.3823(2) 0.101 Uiso 1 calc R .
H28C H 0.3847(2) 1.0955(3) 0.4017(2) 0.101 Uiso 1 calc R .
C29 C 0.2617(2) 1.0223(2) 0.34442(12) 0.0439(7) Uani 1 d . .
H29A H 0.2548(2) 1.0570(2) 0.31229(12) 0.066 Uiso 1 calc R .
H29B H 0.2557(2) 1.0587(2) 0.37231(12) 0.066 Uiso 1 calc R .
H29C H 0.2278(2) 0.9753(2) 0.33548(12) 0.066 Uiso 1 calc R .
C30 C 0.26709(12) 0.85719(15) 0.22193(9) 0.0255(5) Uani 1 d . .
O30 O 0.32286(9) 0.81861(12) 0.25233(7) 0.0328(4) Uani 1 d . .
C31 C 0.21038(13) 0.8706(2) 0.23518(10) 0.0293(5) Uani 1 d D .
H31A H 0.2149(16) 0.8599(20) 0.2716(4) 0.041(8) Uiso 1 d D .
H31B H 0.1771(12) 0.9114(15) 0.2136(10) 0.041(8) Uiso 1 d D .
C32 C 0.26732(12) 0.8905(2) 0.16906(10) 0.0275(5) Uani 1 d . .
C33 C 0.28408(13) 0.9772(2) 0.16523(10) 0.0317(6) Uani 1 d . .
C34 C 0.28171(15) 1.0092(2) 0.11620(11) 0.0369(6) Uani 1 d . .
H34A H 0.29256(15) 1.0681(2) 0.11361(11) 0.044 Uiso 1 calc R .
C35 C 0.26388(15) 0.9572(2) 0.07055(11) 0.0378(6) Uani 1 d . .
C36 C 0.24925(14) 0.8715(2) 0.07575(11) 0.0369(6) Uani 1 d . .
H36A H 0.23784(14) 0.8350(2) 0.04524(11) 0.044 Uiso 1 calc R .
C37 C 0.25063(13) 0.8369(2) 0.12394(10) 0.0310(5) Uani 1 d . .
C38 C 0.3046(2) 1.0365(2) 0.21330(12) 0.0451(7) Uani 1 d . .
H38A H 0.3336(2) 1.0049(2) 0.24535(12) 0.068 Uiso 1 d R .
H38B H 0.2630(2) 1.0575(2) 0.21848(12) 0.068 Uiso 1 d R .
H38C H 0.3306(2) 1.0856(2) 0.20728(12) 0.068 Uiso 1 d R .
C39 C 0.2586(2) 0.9948(2) 0.01725(12) 0.0533(8) Uani 1 d . .
H39A H 0.2815(2) 1.0511(2) 0.02298(12) 0.080 Uiso 1 d R .
H39B H 0.2098(2) 1.0017(2) -0.00561(12) 0.080 Uiso 1 d R .
H39C H 0.2810(2) 0.9559(2) -0.00028(12) 0.080 Uiso 1 d R .
C40 C 0.23351(15) 0.7434(2) 0.12665(11) 0.0374(6) Uani 1 d . .
H40A H 0.23258(15) 0.7305(2) 0.16222(11) 0.056 Uiso 1 d R .
H40B H 0.26863(15) 0.7076(2) 0.12035(11) 0.056 Uiso 1 d R .
H40C H 0.18815(15) 0.7310(2) 0.09916(11) 0.056 Uiso 1 d R .
C1' C -0.01603(13) 0.7330(2) 0.15472(10) 0.0301(5) Uani 1 d . .
N1' N 0.04846(10) 0.73995(13) 0.15596(8) 0.0270(4) Uani 1 d . .
C2' C -0.03633(13) 0.7473(2) 0.19804(11) 0.0307(5) Uani 1 d . .
H2'A H -0.08155(13) 0.7281(2) 0.19333(11) 0.037 Uiso 1 calc R .
C3' C 0.00051(13) 0.7861(2) 0.24790(11) 0.0302(5) Uani 1 d . .
N3' N 0.06781(10) 0.80459(13) 0.26558(8) 0.0259(4) Uani 1 d . .
C4' C -0.07337(14) 0.7082(2) 0.10220(11) 0.0386(6) Uani 1 d . .
H4'1 H -0.11803(14) 0.7111(2) 0.10666(11) 0.058 Uiso 1 d R .
H4'2 H -0.06559(14) 0.6493(2) 0.09229(11) 0.058 Uiso 1 d R .
H4'3 H -0.07341(14) 0.7483(2) 0.07386(11) 0.058 Uiso 1 d R .
C5' C -0.04344(14) 0.8080(2) 0.28041(12) 0.0396(6) Uani 1 d . .
H5'1 H -0.06758(14) 0.7560(2) 0.28503(12) 0.059 Uiso 1 d R .
H5'2 H -0.07735(14) 0.8522(2) 0.26156(12) 0.059 Uiso 1 d R .
H5'3 H -0.01386(14) 0.8299(2) 0.31569(12) 0.059 Uiso 1 d R .
C6' C 0.05655(12) 0.7323(2) 0.10485(10) 0.0297(5) Uani 1 d . .
C7' C 0.06336(13) 0.6501(2) 0.08496(10) 0.0334(6) Uani 1 d . .
C8' C 0.0716(2) 0.6460(2) 0.03578(11) 0.0448(7) Uani 1 d . .
H8'A H 0.0769(2) 0.5913(2) 0.02170(11) 0.054 Uiso 1 calc R .
C9' C 0.0722(2) 0.7190(2) 0.00711(12) 0.0525(8) Uani 1 d . .
H9'A H 0.0778(2) 0.7144(2) -0.02647(12) 0.063 Uiso 1 calc R .
C10' C 0.0649(2) 0.7990(2) 0.02677(12) 0.0486(8) Uani 1 d . .
H10B H 0.0651(2) 0.8490(2) 0.00631(12) 0.058 Uiso 1 calc R .
C11' C 0.05697(14) 0.8083(2) 0.07605(11) 0.0374(6) Uani 1 d . .
C12' C 0.06137(15) 0.5678(2) 0.11511(11) 0.0369(6) Uani 1 d . .
H12B H 0.03871(15) 0.5814(2) 0.14129(11) 0.044 Uiso 1 calc R .
C13' C 0.1339(2) 0.5353(2) 0.14664(14) 0.0549(9) Uani 1 d . .
H13D H 0.1312(2) 0.4822(2) 0.16572(14) 0.082 Uiso 1 calc R .
H13E H 0.1595(2) 0.5792(2) 0.17263(14) 0.082 Uiso 1 calc R .
H13F H 0.1578(2) 0.5233(2) 0.12191(14) 0.082 Uiso 1 calc R .
C14' C 0.0198(2) 0.4958(2) 0.07805(13) 0.0495(8) Uani 1 d . .
H14D H 0.0201(2) 0.4444(2) 0.09940(13) 0.074 Uiso 1 calc R .
H14E H 0.0406(2) 0.4820(2) 0.05157(13) 0.074 Uiso 1 calc R .
H14F H -0.0279(2) 0.5151(2) 0.05948(13) 0.074 Uiso 1 calc R .
C15' C 0.0478(2) 0.8965(2) 0.09716(12) 0.0418(7) Uani 1 d . .
H15B H 0.0662(2) 0.8924(2) 0.13722(12) 0.050 Uiso 1 calc R .
C16' C 0.0878(2) 0.9682(2) 0.0827(2) 0.0579(9) Uani 1 d . .
H16D H 0.0794(2) 1.0230(2) 0.0976(2) 0.087 Uiso 1 calc R .
H16E H 0.0725(2) 0.9730(2) 0.0435(2) 0.087 Uiso 1 calc R .
H16F H 0.1373(2) 0.9549(2) 0.0976(2) 0.087 Uiso 1 calc R .
C17' C -0.0279(2) 0.9233(2) 0.0798(2) 0.0667(11) Uani 1 d . .
H17D H -0.0309(2) 0.9805(2) 0.0944(2) 0.100 Uiso 1 calc R .
H17E H -0.0528(2) 0.8813(2) 0.0932(2) 0.100 Uiso 1 calc R .
H17F H -0.0485(2) 0.9253(2) 0.0405(2) 0.100 Uiso 1 calc R .
C18' C 0.09148(12) 0.8645(2) 0.30942(10) 0.0282(5) Uani 1 d . .
C19' C 0.07530(13) 0.9525(2) 0.29896(11) 0.0329(6) Uani 1 d . .
C20' C 0.09554(14) 1.0099(2) 0.34228(12) 0.0377(6) Uani 1 d . .
H20B H 0.08489(14) 1.0694(2) 0.33596(12) 0.045 Uiso 1 calc R .
C21' C 0.13070(14) 0.9816(2) 0.39405(12) 0.0386(6) Uani 1 d . .
H21B H 0.14290(14) 1.0213(2) 0.42308(12) 0.046 Uiso 1 calc R .
C22' C 0.14811(13) 0.8958(2) 0.40363(11) 0.0325(6) Uani 1 d . .
H22B H 0.17339(13) 0.8773(2) 0.43930(11) 0.039 Uiso 1 calc R .
C23' C 0.12939(12) 0.8353(2) 0.36196(10) 0.0285(5) Uani 1 d . .
C24' C 0.0367(2) 0.9874(2) 0.24288(12) 0.0456(7) Uani 1 d . .
H24B H 0.0265(2) 0.9382(2) 0.21698(12) 0.055 Uiso 1 calc R .
C25' C 0.0798(2) 1.0534(2) 0.22682(13) 0.0506(8) Uani 1 d . .
H25D H 0.0535(2) 1.0746(2) 0.19055(13) 0.076 Uiso 1 calc R .
H25E H 0.1226(2) 1.0263(2) 0.22741(13) 0.076 Uiso 1 calc R .
H25F H 0.0909(2) 1.1018(2) 0.25214(13) 0.076 Uiso 1 calc R .
C26' C -0.0321(2) 1.0288(2) 0.2389(2) 0.0630(10) Uani 1 d . .
H26D H -0.0560(2) 1.0508(2) 0.2025(2) 0.095 Uiso 1 calc R .
H26E H -0.0232(2) 1.0765(2) 0.2646(2) 0.095 Uiso 1 calc R .
H26F H -0.0611(2) 0.9855(2) 0.2472(2) 0.095 Uiso 1 calc R .
C27' C 0.14808(14) 0.7407(2) 0.37363(10) 0.0322(6) Uani 1 d . .
H27B H 0.15984(14) 0.7176(2) 0.34316(10) 0.039 Uiso 1 calc R .
C28' C 0.0874(2) 0.6875(2) 0.37642(13) 0.0456(7) Uani 1 d . .
H28D H 0.1015(2) 0.6271(2) 0.38400(13) 0.068 Uiso 1 calc R .
H28E H 0.0485(2) 0.6913(2) 0.34201(13) 0.068 Uiso 1 calc R .
H28F H 0.0733(2) 0.7102(2) 0.40504(13) 0.068 Uiso 1 calc R .
C29' C 0.2113(2) 0.7278(2) 0.42494(12) 0.0471(7) Uani 1 d . .
H29D H 0.2213(2) 0.6660(2) 0.43073(12) 0.071 Uiso 1 calc R .
H29E H 0.2021(2) 0.7518(2) 0.45552(12) 0.071 Uiso 1 calc R .
H29F H 0.2512(2) 0.7573(2) 0.42149(12) 0.071 Uiso 1 calc R .
C30' C 0.25184(12) 0.6339(2) 0.29337(10) 0.0271(5) Uani 1 d . .
O30' O 0.19682(9) 0.66909(11) 0.25995(7) 0.0320(4) Uani 1 d . .
C31' C 0.30076(13) 0.6762(2) 0.33523(10) 0.0306(5) Uani 1 d D .
H31C H 0.2863(16) 0.7281(11) 0.3477(12) 0.042(8) Uiso 1 d D .
H31D H 0.3336(13) 0.6405(18) 0.3618(10) 0.048(9) Uiso 1 d D .
C32' C 0.25867(12) 0.5382(2) 0.28541(10) 0.0297(5) Uani 1 d . .
C33' C 0.23551(13) 0.4801(2) 0.31515(11) 0.0344(6) Uani 1 d . .
C34' C 0.23658(15) 0.3920(2) 0.30493(13) 0.0417(7) Uani 1 d . .
H34B H 0.21996(15) 0.3527(2) 0.32462(13) 0.050 Uiso 1 calc R .
C35' C 0.26105(15) 0.3601(2) 0.26706(13) 0.0424(7) Uani 1 d . .
C36' C 0.28625(15) 0.4182(2) 0.23960(12) 0.0406(7) Uani 1 d . .
H36B H 0.30484(15) 0.3971(2) 0.21440(12) 0.049 Uiso 1 calc R .
C37' C 0.28517(13) 0.5070(2) 0.24783(11) 0.0334(6) Uani 1 d . .
C38' C 0.2105(2) 0.5103(2) 0.35841(13) 0.0447(7) Uani 1 d . .
H38D H 0.1837(2) 0.5635(2) 0.34676(13) 0.067 Uiso 1 d R .
H38E H 0.2503(2) 0.5214(2) 0.39146(13) 0.067 Uiso 1 d R .
H38F H 0.1813(2) 0.4657(2) 0.36515(13) 0.067 Uiso 1 d R .
C39' C 0.2601(2) 0.2642(2) 0.2564(2) 0.0621(10) Uani 1 d . .
H39D H 0.2875(2) 0.2342(2) 0.2896(2) 0.093 Uiso 1 d R .
H39E H 0.2799(2) 0.2532(2) 0.2289(2) 0.093 Uiso 1 d R .
H39F H 0.2124(2) 0.2432(2) 0.2438(2) 0.093 Uiso 1 d R .
C40' C 0.3119(2) 0.5663(2) 0.21549(12) 0.0420(7) Uani 1 d . .
H40D H 0.3110(2) 0.6259(2) 0.22744(12) 0.063 Uiso 1 d R .
H40E H 0.2827(2) 0.5614(2) 0.17740(12) 0.063 Uiso 1 d R .
H40F H 0.3594(2) 0.5502(2) 0.22052(12) 0.063 Uiso 1 d R .
C51 C 0.7063(8) 0.7246(12) 0.5564(6) 0.125(7) Uani 0.65 d PD 1
H51A H 0.6865(8) 0.7499(12) 0.5811(6) 0.187 Uiso 0.65 calc PR 1
H51B H 0.7486(8) 0.6931(12) 0.5770(6) 0.187 Uiso 0.65 calc PR 1
H51C H 0.6729(8) 0.6847(12) 0.5320(6) 0.187 Uiso 0.65 calc PR 1
C52 C 0.7233(4) 0.7962(5) 0.5240(3) 0.084(2) Uani 0.65 d PD 1
H52A H 0.6804(4) 0.8285(5) 0.5042(3) 0.101 Uiso 0.65 calc PR 1
H52B H 0.7561(4) 0.8369(5) 0.5491(3) 0.101 Uiso 0.65 calc PR 1
C53 C 0.7539(3) 0.7639(4) 0.4849(2) 0.061(2) Uani 0.65 d PD 1
H53A H 0.7201(3) 0.7254(4) 0.4587(2) 0.074 Uiso 0.65 calc PR 1
H53B H 0.7954(3) 0.7291(4) 0.5046(2) 0.074 Uiso 0.65 calc PR 1
C54 C 0.7739(4) 0.8347(4) 0.4549(3) 0.080(2) Uani 0.65 d PD 1
H54A H 0.8094(4) 0.8713(4) 0.4811(3) 0.096 Uiso 0.65 calc PR 1
H54B H 0.7328(4) 0.8713(4) 0.4370(3) 0.096 Uiso 0.65 calc PR 1
C55 C 0.8018(4) 0.8034(5) 0.4127(3) 0.085(2) Uani 0.65 d PD 1
H55A H 0.7676(4) 0.7638(5) 0.3878(3) 0.102 Uiso 0.65 calc PR 1
H55B H 0.8067(4) 0.8537(5) 0.3916(3) 0.102 Uiso 0.65 calc PR 1
C56 C 0.8702(3) 0.7577(7) 0.4353(3) 0.092(3) Uani 0.65 d PD 1
H56A H 0.8651(3) 0.7058(7) 0.4552(3) 0.111 Uiso 0.65 calc PR 1
H56B H 0.9044(3) 0.7963(7) 0.4611(3) 0.111 Uiso 0.65 calc PR 1
C57 C 0.8969(5) 0.7308(10) 0.3923(4) 0.087(3) Uani 0.65 d PD 1
H57A H 0.9414(5) 0.7014(10) 0.4089(4) 0.131 Uiso 0.65 calc PR 1
H57B H 0.9029(5) 0.7820(10) 0.3730(4) 0.131 Uiso 0.65 calc PR 1
H57C H 0.8637(5) 0.6916(10) 0.3671(4) 0.131 Uiso 0.65 calc PR 1
C51' C 0.7202(14) 0.7283(14) 0.5630(9) 0.073(6) Uiso 0.35 d PD 2
H51D H 0.6838(14) 0.7065(14) 0.5748(9) 0.109 Uiso 0.35 calc PR 2
H51E H 0.7533(14) 0.7623(14) 0.5919(9) 0.109 Uiso 0.35 calc PR 2
H51F H 0.7441(14) 0.6797(14) 0.5540(9) 0.109 Uiso 0.35 calc PR 2
C52' C 0.6884(8) 0.7843(10) 0.5142(6) 0.080(4) Uiso 0.35 d PD 2
H52C H 0.6633(8) 0.8322(10) 0.5235(6) 0.096 Uiso 0.35 calc PR 2
H52D H 0.6540(8) 0.7497(10) 0.4858(6) 0.096 Uiso 0.35 calc PR 2
C53' C 0.7397(6) 0.8229(8) 0.4914(5) 0.068(3) Uiso 0.35 d PD 2
H53C H 0.7148(6) 0.8630(8) 0.4619(5) 0.082 Uiso 0.35 calc PR 2
H53D H 0.7749(6) 0.8566(8) 0.5199(5) 0.082 Uiso 0.35 calc PR 2
C54' C 0.7757(8) 0.7544(10) 0.4704(6) 0.076(4) Uiso 0.35 d PD 2
H54C H 0.8043(8) 0.7181(10) 0.5009(6) 0.091 Uiso 0.35 calc PR 2
H54D H 0.7402(8) 0.7167(10) 0.4450(6) 0.091 Uiso 0.35 calc PR 2
C55' C 0.8207(8) 0.7897(9) 0.4427(7) 0.080(4) Uiso 0.35 d PD 2
H55C H 0.8594(8) 0.8220(9) 0.4690(7) 0.095 Uiso 0.35 calc PR 2
H55D H 0.7935(8) 0.8308(9) 0.4146(7) 0.095 Uiso 0.35 calc PR 2
C56' C 0.8501(11) 0.7204(12) 0.4169(9) 0.107(6) Uiso 0.35 d PD 2
H56C H 0.8804(11) 0.6817(12) 0.4452(9) 0.128 Uiso 0.35 calc PR 2
H56D H 0.8117(11) 0.6853(12) 0.3923(9) 0.128 Uiso 0.35 calc PR 2
C57' C 0.8903(21) 0.7580(25) 0.3863(16) 0.187(21) Uiso 0.35 d PD 2
H57D H 0.9084(21) 0.7114(25) 0.3704(16) 0.280 Uiso 0.35 calc PR 2
H57E H 0.9289(21) 0.7919(25) 0.4106(16) 0.280 Uiso 0.35 calc PR 2
H57F H 0.8603(21) 0.7954(25) 0.3578(16) 0.280 Uiso 0.35 calc PR 2

loop_
_atom_type_symbol
_atom_type_description
_atom_type_scat_dispersion_real
_atom_type_scat_dispersion_imag
_atom_type_scat_source
C C 0.0181 0.0091 'International Tables Vol C Tables 4.2.6.8 and 6.1.1.4'
H H 0.0000 0.0000 'International Tables Vol C Tables 4.2.6.8 and 6.1.1.4'
N N 0.0311 0.0180 'International Tables Vol C Tables 4.2.6.8 and 6.1.1.4'
O O 0.0492 0.0322 'International Tables Vol C Tables 4.2.6.8 and 6.1.1.4'
Mg Mg 0.1719 0.1771 'International Tables Vol C Tables 4.2.6.8 and 6.1.1.4'

loop_
_geom_angle_atom_site_label_1
_geom_angle_atom_site_label_2
_geom_angle_atom_site_label_3
_geom_angle
O30 Mg N1 114.72(9)
O30 Mg N3 120.63(9)
N1 Mg N3 92.78(8)
O30 Mg C31' 101.39(9)
N1 Mg C31' 124.37(9)
N3 Mg C31' 103.90(9)
O30' Mg' N1' 121.37(9)
O30' Mg' N3' 119.06(9)
N1' Mg' N3' 91.52(8)
O30' Mg' C31 98.67(9)
N1' Mg' C31 121.25(9)
N3' Mg' C31 105.32(9)
N1 C1 C2 124.2(2)
N1 C1 C4 120.4(2)
C2 C1 C4 115.3(2)
C1 N1 C6 117.2(2)
C1 N1 Mg 120.5(2)
C6 N1 Mg 122.4(2)
C3 C2 C1 130.2(2)
N3 C3 C2 124.6(2)
N3 C3 C5 121.2(2)
C2 C3 C5 114.1(2)
C3 N3 C18 115.7(2)
C3 N3 Mg 119.9(2)
C18 N3 Mg 124.4(2)
C7 C6 C11 121.1(2)
C7 C6 N1 121.1(2)
C11 C6 N1 117.9(2)
C8 C7 C6 118.1(3)
C8 C7 C12 119.4(2)
C6 C7 C12 122.5(2)
C9 C8 C7 121.3(3)
C10 C9 C8 119.9(3)
C9 C10 C11 121.5(3)
C10 C11 C6 118.2(3)
C10 C11 C15 120.7(3)
C6 C11 C15 121.2(2)
C13 C12 C7 111.0(3)
C13 C12 C14 110.5(3)
C7 C12 C14 111.9(2)
C11 C15 C16 113.9(3)
C11 C15 C17 110.8(3)
C16 C15 C17 110.1(3)
C23 C18 C19 120.7(2)
C23 C18 N3 120.3(2)
C19 C18 N3 119.0(2)
C20 C19 C18 118.4(3)
C20 C19 C24 119.3(3)
C18 C19 C24 122.3(3)
C21 C20 C19 121.2(3)
C22 C21 C20 119.7(3)
C21 C22 C23 121.6(3)
C22 C23 C18 118.2(3)
C22 C23 C27 120.5(3)
C18 C23 C27 121.3(2)
C25 C24 C19 111.9(3)
C25 C24 C26 109.8(3)
C19 C24 C26 112.0(3)
C23 C27 C28 112.9(3)
C23 C27 C29 112.7(2)
C28 C27 C29 108.9(3)
O30 C30 C31 124.6(2)
O30 C30 C32 116.0(2)
C31 C30 C32 119.4(2)
C30 O30 Mg 153.5(2)
C30 C31 Mg' 120.4(2)
C37 C32 C33 119.7(2)
C37 C32 C30 121.4(2)
C33 C32 C30 118.9(2)
C34 C33 C32 119.2(2)
C34 C33 C38 119.4(2)
C32 C33 C38 121.4(2)
C33 C34 C35 122.0(3)
C36 C35 C34 117.7(3)
C36 C35 C39 121.6(3)
C34 C35 C39 120.7(3)
C35 C36 C37 122.4(3)
C36 C37 C32 119.1(2)
C36 C37 C40 119.6(2)
C32 C37 C40 121.3(2)
N1' C1' C2' 125.2(2)
N1' C1' C4' 118.9(2)
C2' C1' C4' 115.8(2)
C1' N1' C6' 115.8(2)
C1' N1' Mg' 122.2(2)
C6' N1' Mg' 122.0(2)
C1' C2' C3' 129.3(2)
N3' C3' C2' 124.4(2)
N3' C3' C5' 121.6(2)
C2' C3' C5' 114.0(2)
C3' N3' C18' 115.5(2)
C3' N3' Mg' 122.3(2)
C18' N3' Mg' 121.9(2)
C7' C6' C11' 121.9(2)
C7' C6' N1' 119.7(2)
C11' C6' N1' 118.4(2)
C8' C7' C6' 117.6(3)
C8' C7' C12' 120.2(3)
C6' C7' C12' 122.2(2)
C9' C8' C7' 121.5(3)
C8' C9' C10' 120.3(3)
C9' C10' C11' 121.5(3)
C10' C11' C6' 117.2(3)
C10' C11' C15' 121.3(3)
C6' C11' C15' 121.5(2)
C7' C12' C13' 111.0(2)
C7' C12' C14' 112.7(2)
C13' C12' C14' 109.2(3)
C11' C15' C16' 114.1(3)
C11' C15' C17' 112.8(3)
C16' C15' C17' 108.8(3)
C19' C18' C23' 121.0(2)
C19' C18' N3' 118.6(2)
C23' C18' N3' 120.4(2)
C20' C19' C18' 118.3(2)
C20' C19' C24' 118.9(2)
C18' C19' C24' 122.9(2)
C21' C20' C19' 121.2(3)
C22' C21' C20' 120.0(3)
C21' C22' C23' 121.4(3)
C22' C23' C18' 118.0(2)
C22' C23' C27' 120.5(2)
C18' C23' C27' 121.5(2)
C19' C24' C25' 111.5(3)
C19' C24' C26' 111.0(3)
C25' C24' C26' 109.3(3)
C23' C27' C29' 112.5(2)
C23' C27' C28' 112.1(2)
C29' C27' C28' 109.8(2)
O30' C30' C31' 124.8(2)
O30' C30' C32' 115.0(2)
C31' C30' C32' 120.2(2)
C30' O30' Mg' 157.3(2)
C30' C31' Mg 118.6(2)
C37' C32' C33' 119.7(2)
C37' C32' C30' 121.5(2)
C33' C32' C30' 118.8(2)
C34' C33' C32' 119.0(3)
C34' C33' C38' 119.4(3)
C32' C33' C38' 121.6(2)
C35' C34' C33' 122.1(3)
C36' C35' C34' 118.1(3)
C36' C35' C39' 121.4(3)
C34' C35' C39' 120.5(3)
C35' C36' C37' 121.8(3)
C36' C37' C32' 119.2(3)
C36' C37' C40' 118.8(3)
C32' C37' C40' 122.0(2)
C53 C52 C51 113.6(9)
C52 C53 C54 113.6(6)
C53 C54 C55 114.7(6)
C56 C55 C54 114.4(6)
C55 C56 C57 112.4(7)
C51' C52' C53' 114.9(13)
C54' C53' C52' 112.6(10)
C55' C54' C53' 114.3(11)
C54' C55' C56' 113.3(12)
C57' C56' C55' 112.0(17)

loop_
_geom_bond_atom_site_label_1
_geom_bond_atom_site_label_2
_geom_bond_distance
Mg O30 1.908(2)
Mg N1 2.067(2)
Mg N3 2.085(2)
Mg C31' 2.318(3)
Mg' O30' 1.921(2)
Mg' N1' 2.082(2)
Mg' N3' 2.085(2)
Mg' C31 2.317(3)
C1 N1 1.341(3)
C1 C2 1.402(4)
C1 C4 1.518(4)
N1 C6 1.443(3)
C2 C3 1.389(4)
C3 N3 1.337(3)
C3 C5 1.518(4)
N3 C18 1.440(3)
C6 C7 1.405(4)
C6 C11 1.412(4)
C7 C8 1.394(4)
C7 C12 1.518(4)
C8 C9 1.382(5)
C9 C10 1.377(5)
C10 C11 1.388(4)
C11 C15 1.518(4)
C12 C13 1.514(4)
C12 C14 1.523(4)
C15 C16 1.524(4)
C15 C17 1.528(4)
C18 C23 1.404(4)
C18 C19 1.415(4)
C19 C20 1.390(4)
C19 C24 1.517(4)
C20 C21 1.381(5)
C21 C22 1.380(4)
C22 C23 1.388(4)
C23 C27 1.519(4)
C24 C25 1.516(5)
C24 C26 1.530(5)
C27 C28 1.520(4)
C27 C29 1.521(4)
C30 O30 1.294(3)
C30 C31 1.366(4)
C30 C32 1.508(3)
C32 C37 1.401(4)
C32 C33 1.402(4)
C33 C34 1.386(4)
C33 C38 1.509(4)
C34 C35 1.395(4)
C35 C36 1.381(4)
C35 C39 1.507(4)
C36 C37 1.388(4)
C37 C40 1.500(4)
C1' N1' 1.334(3)
C1' C2' 1.389(4)
C1' C4' 1.523(3)
N1' C6' 1.443(3)
C2' C3' 1.408(4)
C3' N3' 1.335(3)
C3' C5' 1.514(4)
N3' C18' 1.435(3)
C6' C7' 1.408(4)
C6' C11' 1.409(4)
C7' C8' 1.390(4)
C7' C12' 1.517(4)
C8' C9' 1.370(5)
C9' C10' 1.378(5)
C10' C11' 1.395(4)
C11' C15' 1.518(4)
C12' C13' 1.520(4)
C12' C14' 1.532(4)
C15' C16' 1.521(4)
C15' C17' 1.526(5)
C18' C19' 1.408(4)
C18' C23' 1.412(4)
C19' C20' 1.398(4)
C19' C24' 1.519(4)
C20' C21' 1.380(4)
C21' C22' 1.377(4)
C22' C23' 1.399(4)
C23' C27' 1.518(4)
C24' C25' 1.521(5)
C24' C26' 1.538(5)
C27' C29' 1.528(4)
C27' C28' 1.533(4)
C30' O30' 1.287(3)
C30' C31' 1.373(4)
C30' C32' 1.513(3)
C32' C37' 1.399(4)
C32' C33' 1.399(4)
C33' C34' 1.393(4)
C33' C38' 1.507(4)
C34' C35' 1.381(5)
C35' C36' 1.381(5)
C35' C39' 1.512(4)
C36' C37' 1.395(4)
C37' C40' 1.502(4)
C51 C52 1.527(13)
C52 C53 1.497(9)
C53 C54 1.507(9)
C54 C55 1.524(10)
C55 C56 1.504(9)
C56 C57 1.509(10)
C51' C52' 1.50(2)
C52' C53' 1.531(14)
C53' C54' 1.521(14)
C54' C55' 1.495(14)
C55' C56' 1.52(2)
C56' C57' 1.49(2)
